data_7155559
loop_
_publ_author_name
'Fensterbank, Louis'
'Guelen, Simon'
'Blazejak, Max'
'Chamoreau, Lise-Marie'
'Arnaud, Huguet'
'Derenne, Sylvie'
'Volatron, Francois'
'Mansuy, Virgine'

_publ_section_title
;
 Photochemical Studies on Bis-Sulfide and -Sulfone Tethered Polyenic
 Derivatives
;
_journal_name_full 'Org. Biomol. Chem.'
_journal_paper_doi 10.1039/C7OB00551B
_journal_year 2017
_chemical_formula_moiety 'C24 H26 O8 S2 + [solvent]'
_chemical_formula_sum 'C24 H26 O8 S2'
_chemical_formula_weight 506.57
_space_group_crystal_system triclinic
_space_group_IT_number 2
_space_group_name_Hall '-P 1'
_space_group_name_H-M_alt 'P -1'
_symmetry_space_group_name_Hall '-P 1'
_symmetry_space_group_name_H-M 'P -1'
_atom_sites_solution_hydrogens geom
_atom_sites_solution_primary direct
_atom_sites_solution_secondary difmap
_audit_creation_method SHELXL-2014/7
_audit_update_record
;
2017-03-01 deposited with the CCDC.
2017-04-05 downloaded from the CCDC.
;
_cell_angle_alpha 100.6500(10)
_cell_angle_beta 92.4380(10)
_cell_angle_gamma 101.7140(10)
_cell_formula_units_Z 4
_cell_length_a 7.2168(2)
_cell_length_b 16.2188(4)
_cell_length_c 25.3953(6)
_cell_measurement_reflns_used 9991
_cell_measurement_temperature 200(2)
_cell_measurement_theta_max 27.36
_cell_measurement_theta_min 2.46
_cell_volume 2850.51(13)
_computing_cell_refinement 'Bruker SAINT'
_computing_data_collection 'Bruker APEX2'
_computing_data_reduction 'Bruker SAINT'
_computing_molecular_graphics 'DIAMOND (Brandenburg, 2006)'
_computing_publication_material 'WinGX publication routines (Farrugia, 2012)'
_computing_structure_refinement 'SHELXL-2014/7 (Sheldrick, 2014)'
_computing_structure_solution 'SHELXS-2013 (Sheldrick, 2008)'
_diffrn_ambient_temperature 200(2)
_diffrn_measured_fraction_theta_full 0.998
_diffrn_measured_fraction_theta_max 0.994
_diffrn_measurement_device_type 'Bruker APEX-II CCD'
_diffrn_measurement_method '\f and \w scans'
_diffrn_radiation_type MoK\a
_diffrn_radiation_wavelength 0.71073
_diffrn_reflns_av_R_equivalents 0.0335
_diffrn_reflns_av_unetI/netI 0.0538
_diffrn_reflns_Laue_measured_fraction_full 0.998
_diffrn_reflns_Laue_measured_fraction_max 0.994
_diffrn_reflns_limit_h_max 9
_diffrn_reflns_limit_h_min -8
_diffrn_reflns_limit_k_max 21
_diffrn_reflns_limit_k_min -21
_diffrn_reflns_limit_l_max 32
_diffrn_reflns_limit_l_min -32
_diffrn_reflns_number 48777
_diffrn_reflns_point_group_measured_fraction_full 0.998
_diffrn_reflns_point_group_measured_fraction_max 0.994
_diffrn_reflns_theta_full 25.242
_diffrn_reflns_theta_max 27.547
_diffrn_reflns_theta_min 2.457
_diffrn_source 'fine-focus sealed tube'
_exptl_absorpt_coefficient_mu 0.227
_exptl_absorpt_correction_T_max 0.745
_exptl_absorpt_correction_T_min 0.7
_exptl_absorpt_correction_type multi-scan
_exptl_absorpt_process_details
;
SADABS, Bruker AXS Inc., Madison, 
Wisconsin, USA. 
;
_exptl_crystal_colour colorless
_exptl_crystal_density_diffrn 1.180
_exptl_crystal_density_method 'not measured'
_exptl_crystal_description needle
_exptl_crystal_F_000 1064
_exptl_crystal_size_max 0.15
_exptl_crystal_size_mid 0.08
_exptl_crystal_size_min 0.07
_refine_diff_density_max 0.754
_refine_diff_density_min -0.547
_refine_diff_density_rms 0.052
_refine_ls_extinction_method none
_refine_ls_goodness_of_fit_ref 0.812
_refine_ls_hydrogen_treatment constr
_refine_ls_matrix_type full
_refine_ls_number_parameters 617
_refine_ls_number_reflns 13088
_refine_ls_number_restraints 6
_refine_ls_restrained_S_all 0.813
_refine_ls_R_factor_all 0.0993
_refine_ls_R_factor_gt 0.0550
_refine_ls_shift/su_max 0.001
_refine_ls_shift/su_mean 0.000
_refine_ls_structure_factor_coef Fsqd
_refine_ls_weighting_details 'w=1/[\s^2^(Fo^2^)+(0.1661P)^2^+0.7171P] where P=(Fo^2^+2Fc^2^)/3'
_refine_ls_weighting_scheme calc
_refine_ls_wR_factor_gt 0.1696
_refine_ls_wR_factor_ref 0.2064
_reflns_Friedel_coverage 0.000
_reflns_number_gt 8204
_reflns_number_total 13088
_reflns_threshold_expression 'I > 2\s(I)'
_cod_data_source_file c7ob00551b2.cif
_cod_data_source_block shelx
_cod_original_cell_volume 2850.50(13)
_cod_database_code 7155559
_shelx_shelxl_version_number 2014/7
_shelx_space_group_comment
;
The symmetry employed for this shelxl refinement is uniquely defined
by the following loop, which should always be used as a source of
symmetry information in preference to the above space-group names.
They are only intended as comments.
;

loop_
_space_group_symop_operation_xyz
'x, y, z'
'-x, -y, -z'

loop_
_atom_site_label
_atom_site_type_symbol
_atom_site_fract_x
_atom_site_fract_y
_atom_site_fract_z
_atom_site_U_iso_or_equiv
_atom_site_adp_type
_atom_site_occupancy
_atom_site_site_symmetry_order
_atom_site_calc_flag
_atom_site_refinement_flags_posn
_atom_site_refinement_flags_adp
S1 S 0.40769(8) 0.58910(4) 0.38048(2) 0.03161(17) Uani 1 1 d . .
S2 S 0.33193(9) 0.78822(4) 0.35896(3) 0.0425(2) Uani 1 1 d . .
O1 O 0.4620(3) 0.50775(12) 0.36844(8) 0.0450(5) Uani 1 1 d . .
O2 O 0.5444(2) 0.66172(12) 0.40906(7) 0.0429(5) Uani 1 1 d . .
O3 O 0.2690(3) 0.76645(12) 0.40822(9) 0.0545(5) Uani 1 1 d . .
O4 O 0.2362(3) 0.84321(14) 0.33485(11) 0.0628(6) Uani 1 1 d . .
O5 O -0.7631(3) 0.36583(13) 0.48404(8) 0.0463(5) Uani 1 1 d . .
O6 O -0.7477(2) 0.22908(11) 0.48327(7) 0.0399(4) Uani 1 1 d . .
O7 O 1.4721(3) 1.00904(16) 0.25066(11) 0.0685(7) Uani 1 1 d . .
O8 O 1.3998(3) 1.10092(17) 0.20090(11) 0.0738(7) Uani 1 1 d . .
C1 C 0.3397(3) 0.61312(16) 0.31760(9) 0.0278(5) Uani 1 1 d . .
C2 C 0.3154(3) 0.69300(16) 0.30879(10) 0.0326(5) Uani 1 1 d . .
C3 C 0.2725(4) 0.7019(2) 0.25613(13) 0.0480(8) Uani 1 1 d . .
H3 H 0.2576 0.7562 0.2497 0.058 Uiso 1 1 calc R U
C4 C 0.2517(4) 0.6343(3) 0.21377(12) 0.0551(9) Uani 1 1 d . .
H4 H 0.2240 0.6420 0.1783 0.066 Uiso 1 1 calc R U
C5 C 0.2707(4) 0.5554(2) 0.22252(11) 0.0496(8) Uani 1 1 d . .
H5 H 0.2540 0.5082 0.1931 0.059 Uiso 1 1 calc R U
C6 C 0.3144(3) 0.54435(18) 0.27408(10) 0.0373(6) Uani 1 1 d . .
H6 H 0.3272 0.4895 0.2798 0.045 Uiso 1 1 calc R U
C7 C 0.1949(3) 0.57587(16) 0.41144(9) 0.0324(5) Uani 1 1 d . .
H7 H 0.1507 0.6250 0.4278 0.039 Uiso 1 1 calc R U
C8 C 0.0940(3) 0.49788(16) 0.41249(9) 0.0310(5) Uani 1 1 d . .
H8 H 0.1464 0.4495 0.3996 0.037 Uiso 1 1 calc R U
C9 C -0.0916(3) 0.48399(16) 0.43235(9) 0.0315(5) Uani 1 1 d . .
H9 H -0.1437 0.5327 0.4446 0.038 Uiso 1 1 calc R U
C10 C -0.1945(3) 0.40648(16) 0.43450(10) 0.0345(6) Uani 1 1 d . .
H10 H -0.1402 0.3579 0.4240 0.041 Uiso 1 1 calc R U
C11 C -0.3834(3) 0.39295(16) 0.45196(9) 0.0325(5) Uani 1 1 d . .
H11 H -0.4404 0.4413 0.4592 0.039 Uiso 1 1 calc R U
C12 C -0.4840(3) 0.31823(17) 0.45873(10) 0.0369(6) Uani 1 1 d . .
H12 H -0.4301 0.2689 0.4518 0.044 Uiso 1 1 calc R U
C13 C -0.6768(3) 0.30952(17) 0.47673(10) 0.0347(6) Uani 1 1 d . .
C14 C -0.9278(4) 0.21663(18) 0.50725(11) 0.0431(6) Uani 1 1 d . .
H14A H -1.0246 0.2345 0.4857 0.052 Uiso 1 1 calc R U
H14B H -0.9136 0.2513 0.5442 0.052 Uiso 1 1 calc R U
C15 C -0.9861(5) 0.1239(2) 0.50831(14) 0.0592(8) Uani 1 1 d . .
H15A H -1.0105 0.0907 0.4714 0.089 Uiso 1 1 calc R U
H15B H -1.1018 0.1138 0.5271 0.089 Uiso 1 1 calc R U
H15C H -0.8844 0.1059 0.5271 0.089 Uiso 1 1 calc R U
C16 C 0.5742(4) 0.83255(17) 0.36549(12) 0.0421(6) Uani 1 1 d . .
H16 H 0.6575 0.8147 0.3889 0.050 Uiso 1 1 calc R U
C17 C 0.6418(4) 0.89223(17) 0.33709(12) 0.0430(7) Uani 1 1 d . .
H17 H 0.5528 0.9164 0.3197 0.052 Uiso 1 1 calc R U
C18 C 0.8403(4) 0.92238(17) 0.33111(12) 0.0418(6) Uani 1 1 d . .
H18 H 0.9315 0.9058 0.3527 0.050 Uiso 1 1 calc R U
C19 C 0.9015(4) 0.97248(17) 0.29656(12) 0.0435(7) Uani 1 1 d . .
H19 H 0.8127 0.9976 0.2799 0.052 Uiso 1 1 calc R U
C20 C 1.0958(4) 0.99032(17) 0.28332(12) 0.0417(6) Uani 1 1 d . .
H20 H 1.1829 0.9654 0.3008 0.050 Uiso 1 1 calc R U
C21 C 1.1630(4) 1.0384(2) 0.24891(13) 0.0501(7) Uani 1 1 d . .
H21 H 1.0823 1.0681 0.2329 0.060 Uiso 1 1 calc R U
C22 C 1.3609(4) 1.0467(2) 0.23500(14) 0.0532(8) Uani 1 1 d . .
C23 C 1.5898(6) 1.1143(3) 0.1824(2) 0.0958(15) Uani 1 1 d . U
H23A H 1.6366 1.0603 0.1777 0.115 Uiso 1 1 calc R U
H23B H 1.6788 1.1587 0.2089 0.115 Uiso 1 1 calc R U
C24 C 1.5766(10) 1.1422(6) 0.1310(3) 0.193(4) Uani 1 1 d . U
H24A H 1.5185 1.0928 0.1027 0.289 Uiso 1 1 calc R U
H24B H 1.7041 1.1672 0.1222 0.289 Uiso 1 1 calc R U
H24C H 1.4984 1.1854 0.1337 0.289 Uiso 1 1 calc R U
S3 S 0.79116(10) 0.40858(5) 0.23497(3) 0.0491(2) Uani 1 1 d . .
S4 S 0.66522(9) 0.51798(6) 0.13602(3) 0.0505(2) Uani 1 1 d . .
O9 O 0.8599(4) 0.38208(14) 0.18390(11) 0.0722(7) Uani 1 1 d . .
O10 O 0.8913(3) 0.39698(16) 0.28259(11) 0.0692(7) Uani 1 1 d . .
O11 O 0.5418(3) 0.43583(18) 0.13387(8) 0.0741(8) Uani 1 1 d . .
O12 O 0.5908(3) 0.5813(2) 0.11477(9) 0.0762(8) Uani 1 1 d . .
O13 O -0.3852(3) 0.18398(15) 0.32977(10) 0.0596(6) Uani 1 1 d . .
O14 O -0.3227(3) 0.11878(12) 0.39637(7) 0.0431(5) Uani 1 1 d . .
O15 O 1.7752(3) 0.64038(18) -0.02666(10) 0.0707(7) Uani 1 1 d . .
O16 O 1.7117(3) 0.73864(16) -0.07196(10) 0.0680(7) Uani 1 1 d . .
C25 C 0.7890(3) 0.51942(16) 0.24437(9) 0.0304(5) Uani 1 1 d . .
C26 C 0.7426(3) 0.56342(17) 0.20470(9) 0.0319(5) Uani 1 1 d . .
C27 C 0.7521(4) 0.65125(19) 0.21934(13) 0.0461(7) Uani 1 1 d . .
H27 H 0.7234 0.6818 0.1926 0.055 Uiso 1 1 calc R U
C28 C 0.8015(4) 0.6949(2) 0.27121(15) 0.0554(8) Uani 1 1 d . .
H28 H 0.8082 0.7550 0.2800 0.066 Uiso 1 1 calc R U
C29 C 0.8404(4) 0.6525(2) 0.30971(13) 0.0548(9) Uani 1 1 d . .
H29 H 0.8721 0.6826 0.3458 0.066 Uiso 1 1 calc R U
C30 C 0.8344(3) 0.5645(2) 0.29693(10) 0.0427(7) Uani 1 1 d . .
H30 H 0.8616 0.5352 0.3244 0.051 Uiso 1 1 calc R U
C31 C 0.5511(4) 0.36204(18) 0.23455(13) 0.0473(7) Uani 1 1 d . .
H31 H 0.4676 0.3589 0.2040 0.057 Uiso 1 1 calc R U
C32 C 0.4828(4) 0.33077(18) 0.27656(13) 0.0452(7) Uani 1 1 d . .
H32 H 0.5696 0.3290 0.3053 0.054 Uiso 1 1 calc R U
C33 C 0.2834(4) 0.29970(17) 0.28003(12) 0.0404(6) Uani 1 1 d . .
H33 H 0.1969 0.3065 0.2527 0.048 Uiso 1 1 calc R U
C34 C 0.2130(4) 0.26188(17) 0.31938(11) 0.0390(6) Uani 1 1 d . .
H34 H 0.2987 0.2531 0.3462 0.047 Uiso 1 1 calc R U
C35 C 0.0124(4) 0.23385(17) 0.32280(11) 0.0369(6) Uani 1 1 d . .
H35 H -0.0708 0.2477 0.2974 0.044 Uiso 1 1 calc R U
C36 C -0.0664(4) 0.19017(17) 0.35855(11) 0.0382(6) Uani 1 1 d . .
H36 H 0.0126 0.1750 0.3844 0.046 Uiso 1 1 calc R U
C37 C -0.2726(4) 0.16515(17) 0.35863(10) 0.0366(6) Uani 1 1 d . .
C38 C -0.5225(4) 0.08555(19) 0.39787(12) 0.0459(7) Uani 1 1 d . .
H38A H -0.5719 0.0413 0.3652 0.055 Uiso 1 1 calc R U
H38B H -0.5927 0.1323 0.3995 0.055 Uiso 1 1 calc R U
C39 C -0.5466(5) 0.0473(2) 0.44670(15) 0.0658(10) Uani 1 1 d . .
H39A H -0.4716 0.0031 0.4454 0.099 Uiso 1 1 calc R U
H39B H -0.6810 0.0214 0.4480 0.099 Uiso 1 1 calc R U
H39C H -0.5033 0.0923 0.4788 0.099 Uiso 1 1 calc R U
C40 C 0.8767(4) 0.5080(2) 0.10718(10) 0.0474(7) Uani 1 1 d . .
H40 H 0.9371 0.4631 0.1129 0.057 Uiso 1 1 calc R U
C41 C 0.9540(4) 0.5630(2) 0.07707(10) 0.0465(7) Uani 1 1 d . .
H41 H 0.8843 0.6034 0.0687 0.056 Uiso 1 1 calc R U
C42 C 1.1374(4) 0.5645(2) 0.05655(10) 0.0446(7) Uani 1 1 d . .
H42 H 1.2052 0.5225 0.0632 0.054 Uiso 1 1 calc R U
C43 C 1.2157(4) 0.6227(2) 0.02854(11) 0.0466(7) Uani 1 1 d . .
H43 H 1.1444 0.6628 0.0206 0.056 Uiso 1 1 calc R U
C44 C 1.4021(4) 0.6281(2) 0.00966(10) 0.0426(6) Uani 1 1 d . .
H44 H 1.4743 0.5892 0.0188 0.051 Uiso 1 1 calc R U
C45 C 1.4798(4) 0.6833(2) -0.01952(12) 0.0504(7) Uani 1 1 d . .
H45 H 1.4115 0.7238 -0.0284 0.061 Uiso 1 1 calc R U
C46 C 1.6703(4) 0.6836(2) -0.03871(12) 0.0505(7) Uani 1 1 d . .
C47 C 1.8860(6) 0.7367(3) -0.09872(19) 0.0893(13) Uani 1 1 d . U
H47A H 1.9972 0.7531 -0.0719 0.107 Uiso 1 1 calc R U
H47B H 1.8823 0.6782 -0.1193 0.107 Uiso 1 1 calc R U
C48 C 1.9000(8) 0.7977(4) -0.1348(2) 0.131(2) Uani 1 1 d . U
H48A H 1.7837 0.7840 -0.1590 0.196 Uiso 1 1 calc R U
H48B H 2.0093 0.7938 -0.1561 0.196 Uiso 1 1 calc R U
H48C H 1.9164 0.8560 -0.1137 0.196 Uiso 1 1 calc R U

loop_
_atom_site_aniso_label
_atom_site_aniso_U_11
_atom_site_aniso_U_22
_atom_site_aniso_U_33
_atom_site_aniso_U_23
_atom_site_aniso_U_13
_atom_site_aniso_U_12
S1 0.0229(3) 0.0390(4) 0.0363(3) 0.0163(3) 0.0029(2) 0.0063(2)
S2 0.0284(3) 0.0346(4) 0.0707(5) 0.0184(3) 0.0200(3) 0.0110(3)
O1 0.0346(10) 0.0487(11) 0.0634(13) 0.0279(10) 0.0131(9) 0.0186(9)
O2 0.0307(9) 0.0540(12) 0.0402(10) 0.0162(9) -0.0035(8) -0.0049(8)
O3 0.0538(13) 0.0430(12) 0.0665(13) 0.0070(10) 0.0319(10) 0.0078(10)
O4 0.0358(11) 0.0485(12) 0.118(2) 0.0378(13) 0.0214(12) 0.0197(10)
O5 0.0382(10) 0.0528(12) 0.0583(12) 0.0227(10) 0.0156(9) 0.0209(9)
O6 0.0281(9) 0.0348(10) 0.0533(11) 0.0035(8) 0.0149(8) 0.0013(7)
O7 0.0377(12) 0.0779(16) 0.1002(19) 0.0332(14) 0.0166(12) 0.0198(12)
O8 0.0552(14) 0.0882(18) 0.0921(18) 0.0472(15) 0.0305(13) 0.0167(13)
C1 0.0137(10) 0.0384(13) 0.0343(12) 0.0132(10) 0.0044(9) 0.0068(9)
C2 0.0170(11) 0.0427(14) 0.0426(14) 0.0172(11) 0.0072(9) 0.0077(10)
C3 0.0232(13) 0.070(2) 0.0628(19) 0.0397(17) 0.0080(12) 0.0132(13)
C4 0.0289(14) 0.100(3) 0.0399(16) 0.0254(18) 0.0039(12) 0.0104(15)
C5 0.0223(13) 0.081(2) 0.0377(15) 0.0007(15) 0.0025(11) 0.0036(14)
C6 0.0189(11) 0.0488(16) 0.0428(15) 0.0068(12) 0.0062(10) 0.0052(11)
C7 0.0297(12) 0.0370(14) 0.0301(12) 0.0095(10) 0.0068(10) 0.0034(10)
C8 0.0264(12) 0.0378(14) 0.0303(12) 0.0125(10) 0.0037(9) 0.0051(10)
C9 0.0313(13) 0.0370(14) 0.0284(12) 0.0093(10) 0.0055(10) 0.0096(11)
C10 0.0316(13) 0.0343(14) 0.0384(14) 0.0087(11) 0.0080(10) 0.0066(11)
C11 0.0303(12) 0.0377(14) 0.0301(12) 0.0080(10) 0.0047(10) 0.0071(11)
C12 0.0285(13) 0.0350(14) 0.0437(15) -0.0007(11) 0.0085(11) 0.0052(11)
C13 0.0294(13) 0.0416(15) 0.0314(13) 0.0048(11) 0.0062(10) 0.0053(11)
C14 0.0294(13) 0.0500(17) 0.0474(16) 0.0062(13) 0.0132(11) 0.0040(12)
C15 0.0434(17) 0.059(2) 0.073(2) 0.0190(16) 0.0218(15) -0.0019(14)
C16 0.0287(13) 0.0353(14) 0.0636(18) 0.0108(13) 0.0091(12) 0.0079(11)
C17 0.0320(14) 0.0333(14) 0.0659(18) 0.0098(13) 0.0136(13) 0.0102(11)
C18 0.0318(13) 0.0304(14) 0.0627(18) 0.0094(12) 0.0068(12) 0.0045(11)
C19 0.0298(13) 0.0332(14) 0.0691(19) 0.0131(13) 0.0077(13) 0.0068(11)
C20 0.0299(13) 0.0360(15) 0.0590(18) 0.0104(13) 0.0042(12) 0.0058(11)
C21 0.0323(14) 0.0528(18) 0.072(2) 0.0238(15) 0.0101(13) 0.0127(13)
C22 0.0384(16) 0.0545(19) 0.070(2) 0.0197(16) 0.0132(15) 0.0093(14)
C23 0.065(3) 0.117(4) 0.120(4) 0.055(3) 0.047(2) 0.017(2)
C24 0.121(5) 0.326(12) 0.169(6) 0.130(7) 0.080(5) 0.047(6)
S3 0.0354(4) 0.0475(4) 0.0770(5) 0.0306(4) 0.0288(4) 0.0163(3)
S4 0.0273(3) 0.0929(6) 0.0287(3) 0.0197(4) 0.0029(3) 0.0003(4)
O9 0.0718(16) 0.0469(13) 0.1035(19) 0.0145(12) 0.0587(14) 0.0156(11)
O10 0.0370(11) 0.0874(17) 0.1110(19) 0.0722(15) 0.0184(12) 0.0276(11)
O11 0.0446(12) 0.114(2) 0.0371(11) -0.0011(12) 0.0079(9) -0.0306(13)
O12 0.0358(11) 0.161(3) 0.0521(13) 0.0608(15) 0.0083(10) 0.0320(14)
O13 0.0335(11) 0.0743(15) 0.0820(15) 0.0471(13) 0.0024(10) 0.0085(10)
O14 0.0313(9) 0.0547(12) 0.0488(11) 0.0242(9) 0.0137(8) 0.0072(8)
O15 0.0388(12) 0.110(2) 0.0785(16) 0.0465(15) 0.0106(11) 0.0236(13)
O16 0.0503(13) 0.0823(17) 0.0822(16) 0.0429(14) 0.0276(12) 0.0109(12)
C25 0.0169(10) 0.0443(14) 0.0342(13) 0.0159(11) 0.0085(9) 0.0071(10)
C26 0.0200(11) 0.0469(15) 0.0321(12) 0.0150(11) 0.0062(9) 0.0076(10)
C27 0.0244(13) 0.0533(18) 0.071(2) 0.0300(16) 0.0143(13) 0.0140(12)
C28 0.0339(15) 0.0487(18) 0.078(2) -0.0014(17) 0.0180(15) 0.0056(13)
C29 0.0249(14) 0.073(2) 0.0521(18) -0.0154(16) 0.0092(12) 0.0013(14)
C30 0.0165(11) 0.083(2) 0.0329(14) 0.0211(14) 0.0038(10) 0.0104(12)
C31 0.0369(15) 0.0438(16) 0.0644(19) 0.0190(14) 0.0189(13) 0.0053(12)
C32 0.0357(14) 0.0403(15) 0.0693(19) 0.0257(14) 0.0198(13) 0.0141(12)
C33 0.0341(14) 0.0373(14) 0.0532(16) 0.0166(12) 0.0130(12) 0.0068(11)
C34 0.0313(13) 0.0413(15) 0.0498(16) 0.0170(12) 0.0102(11) 0.0119(11)
C35 0.0306(13) 0.0397(14) 0.0457(15) 0.0168(12) 0.0105(11) 0.0106(11)
C36 0.0292(13) 0.0479(16) 0.0424(14) 0.0181(12) 0.0082(11) 0.0103(11)
C37 0.0340(14) 0.0387(14) 0.0411(14) 0.0140(11) 0.0123(11) 0.0097(11)
C38 0.0306(14) 0.0444(16) 0.0621(18) 0.0123(13) 0.0171(13) 0.0021(12)
C39 0.061(2) 0.062(2) 0.084(2) 0.0346(18) 0.0364(18) 0.0108(17)
C40 0.0345(14) 0.072(2) 0.0317(14) 0.0112(13) 0.0094(11) 0.0010(14)
C41 0.0327(14) 0.076(2) 0.0290(13) 0.0152(13) 0.0054(11) 0.0036(14)
C42 0.0385(15) 0.0647(19) 0.0289(13) 0.0113(13) 0.0063(11) 0.0045(13)
C43 0.0360(15) 0.072(2) 0.0357(14) 0.0193(14) 0.0091(11) 0.0109(14)
C44 0.0351(14) 0.0606(18) 0.0331(14) 0.0135(13) 0.0062(11) 0.0078(13)
C45 0.0383(15) 0.068(2) 0.0533(18) 0.0270(15) 0.0142(13) 0.0150(14)
C46 0.0375(16) 0.066(2) 0.0506(17) 0.0226(15) 0.0071(13) 0.0063(15)
C47 0.051(2) 0.125(4) 0.102(3) 0.051(3) 0.037(2) 0.012(2)
C48 0.100(4) 0.175(6) 0.121(4) 0.063(4) 0.045(3) -0.001(4)

loop_
_atom_type_symbol
_atom_type_description
_atom_type_scat_dispersion_real
_atom_type_scat_dispersion_imag
_atom_type_scat_source
C C 0.0033 0.0016 'International Tables Vol C Tables 4.2.6.8 and 6.1.1.4'
H H 0.0000 0.0000 'International Tables Vol C Tables 4.2.6.8 and 6.1.1.4'
O O 0.0106 0.0060 'International Tables Vol C Tables 4.2.6.8 and 6.1.1.4'
S S 0.1246 0.1234 'International Tables Vol C Tables 4.2.6.8 and 6.1.1.4'
Cl Cl 0.1484 0.1585 'International Tables Vol C Tables 4.2.6.8 and 6.1.1.4'

loop_
_geom_angle_atom_site_label_1
_geom_angle_atom_site_label_2
_geom_angle_atom_site_label_3
_geom_angle
O2 S1 O1 118.39(11)
O2 S1 C7 111.52(12)
O1 S1 C7 108.78(12)
O2 S1 C1 107.53(11)
O1 S1 C1 106.51(11)
C7 S1 C1 102.85(11)
O3 S2 O4 117.73(13)
O3 S2 C16 111.11(15)
O4 S2 C16 108.20(13)
O3 S2 C2 110.33(12)
O4 S2 C2 106.13(14)
C16 S2 C2 102.10(12)
C13 O6 C14 115.5(2)
C22 O8 C23 117.2(3)
C6 C1 C2 119.1(2)
C6 C1 S1 114.67(19)
C2 C1 S1 126.17(19)
C1 C2 C3 118.7(3)
C1 C2 S2 126.46(19)
C3 C2 S2 114.8(2)
C4 C3 C2 121.5(3)
C4 C3 H3 119.3
C2 C3 H3 119.3
C5 C4 C3 119.9(3)
C5 C4 H4 120.1
C3 C4 H4 120.1
C4 C5 C6 120.3(3)
C4 C5 H5 119.9
C6 C5 H5 119.9
C5 C6 C1 120.5(3)
C5 C6 H6 119.7
C1 C6 H6 119.7
C8 C7 S1 120.9(2)
C8 C7 H7 119.5
S1 C7 H7 119.5
C7 C8 C9 122.6(2)
C7 C8 H8 118.7
C9 C8 H8 118.7
C10 C9 C8 123.7(2)
C10 C9 H9 118.1
C8 C9 H9 118.1
C9 C10 C11 123.3(2)
C9 C10 H10 118.4
C11 C10 H10 118.4
C12 C11 C10 125.0(2)
C12 C11 H11 117.5
C10 C11 H11 117.5
C11 C12 C13 121.8(2)
C11 C12 H12 119.1
C13 C12 H12 119.1
O5 C13 O6 123.4(2)
O5 C13 C12 125.1(2)
O6 C13 C12 111.4(2)
O6 C14 C15 107.2(2)
O6 C14 H14A 110.3
C15 C14 H14A 110.3
O6 C14 H14B 110.3
C15 C14 H14B 110.3
H14A C14 H14B 108.5
C14 C15 H15A 109.5
C14 C15 H15B 109.5
H15A C15 H15B 109.5
C14 C15 H15C 109.5
H15A C15 H15C 109.5
H15B C15 H15C 109.5
C17 C16 S2 119.1(2)
C17 C16 H16 120.5
S2 C16 H16 120.5
C16 C17 C18 124.4(3)
C16 C17 H17 117.8
C18 C17 H17 117.8
C19 C18 C17 122.8(3)
C19 C18 H18 118.6
C17 C18 H18 118.6
C18 C19 C20 123.1(3)
C18 C19 H19 118.5
C20 C19 H19 118.5
C21 C20 C19 125.5(3)
C21 C20 H20 117.3
C19 C20 H20 117.3
C20 C21 C22 121.0(3)
C20 C21 H21 119.5
C22 C21 H21 119.5
O7 C22 O8 124.1(3)
O7 C22 C21 125.2(3)
O8 C22 C21 110.7(3)
O8 C23 C24 107.0(4)
O8 C23 H23A 110.3
C24 C23 H23A 110.3
O8 C23 H23B 110.3
C24 C23 H23B 110.3
H23A C23 H23B 108.6
C23 C24 H24A 109.5
C23 C24 H24B 109.5
H24A C24 H24B 109.5
C23 C24 H24C 109.5
H24A C24 H24C 109.5
H24B C24 H24C 109.5
O9 S3 O10 118.35(15)
O9 S3 C31 110.51(16)
O10 S3 C31 109.04(14)
O9 S3 C25 109.06(12)
O10 S3 C25 106.46(14)
C31 S3 C25 102.12(12)
O11 S4 O12 118.10(16)
O11 S4 C40 111.71(16)
O12 S4 C40 108.38(14)
O11 S4 C26 107.91(12)
O12 S4 C26 106.56(15)
C40 S4 C26 102.99(12)
C37 O14 C38 116.6(2)
C46 O16 C47 116.0(3)
C30 C25 C26 118.7(2)
C30 C25 S3 114.8(2)
C26 C25 S3 126.4(2)
C27 C26 C25 118.5(2)
C27 C26 S4 114.9(2)
C25 C26 S4 126.7(2)
C28 C27 C26 121.8(3)
C28 C27 H27 119.1
C26 C27 H27 119.1
C29 C28 C27 119.9(3)
C29 C28 H28 120.0
C27 C28 H28 120.0
C28 C29 C30 120.4(3)
C28 C29 H29 119.8
C30 C29 H29 119.8
C25 C30 C29 120.6(3)
C25 C30 H30 119.7
C29 C30 H30 119.7
C32 C31 S3 121.0(3)
C32 C31 H31 119.5
S3 C31 H31 119.5
C31 C32 C33 122.7(3)
C31 C32 H32 118.7
C33 C32 H32 118.7
C34 C33 C32 123.7(3)
C34 C33 H33 118.1
C32 C33 H33 118.1
C33 C34 C35 122.6(3)
C33 C34 H34 118.7
C35 C34 H34 118.7
C36 C35 C34 125.5(3)
C36 C35 H35 117.3
C34 C35 H35 117.3
C35 C36 C37 121.0(2)
C35 C36 H36 119.5
C37 C36 H36 119.5
O13 C37 O14 123.1(2)
O13 C37 C36 125.3(2)
O14 C37 C36 111.6(2)
O14 C38 C39 107.3(3)
O14 C38 H38A 110.2
C39 C38 H38A 110.2
O14 C38 H38B 110.2
C39 C38 H38B 110.2
H38A C38 H38B 108.5
C38 C39 H39A 109.5
C38 C39 H39B 109.5
H39A C39 H39B 109.5
C38 C39 H39C 109.5
H39A C39 H39C 109.5
H39B C39 H39C 109.5
C41 C40 S4 120.3(3)
C41 C40 H40 119.9
S4 C40 H40 119.9
C40 C41 C42 123.5(3)
C40 C41 H41 118.3
C42 C41 H41 118.3
C43 C42 C41 122.5(3)
C43 C42 H42 118.8
C41 C42 H42 118.8
C42 C43 C44 123.6(3)
C42 C43 H43 118.2
C44 C43 H43 118.2
C45 C44 C43 124.6(3)
C45 C44 H44 117.7
C43 C44 H44 117.7
C44 C45 C46 121.6(3)
C44 C45 H45 119.2
C46 C45 H45 119.2
O15 C46 O16 123.7(3)
O15 C46 C45 125.1(3)
O16 C46 C45 111.1(3)
C48 C47 O16 107.5(4)
C48 C47 H47A 110.2
O16 C47 H47A 110.2
C48 C47 H47B 110.2
O16 C47 H47B 110.2
H47A C47 H47B 108.5
C47 C48 H48A 109.5
C47 C48 H48B 109.5
H48A C48 H48B 109.5
C47 C48 H48C 109.5
H48A C48 H48C 109.5
H48B C48 H48C 109.5

loop_
_geom_bond_atom_site_label_1
_geom_bond_atom_site_label_2
_geom_bond_distance
S1 O2 1.4279(19)
S1 O1 1.4349(19)
S1 C7 1.747(2)
S1 C1 1.784(2)
S2 O3 1.429(2)
S2 O4 1.437(2)
S2 C16 1.739(3)
S2 C2 1.791(3)
O5 C13 1.197(3)
O6 C13 1.344(3)
O6 C14 1.452(3)
O7 C22 1.199(4)
O8 C22 1.343(4)
O8 C23 1.456(4)
C1 C6 1.394(4)
C1 C2 1.398(3)
C2 C3 1.400(4)
C3 C4 1.366(5)
C3 H3 0.9500
C4 C5 1.371(5)
C4 H4 0.9500
C5 C6 1.386(4)
C5 H5 0.9500
C6 H6 0.9500
C7 C8 1.331(3)
C7 H7 0.9500
C8 C9 1.440(3)
C8 H8 0.9500
C9 C10 1.336(3)
C9 H9 0.9500
C10 C11 1.439(3)
C10 H10 0.9500
C11 C12 1.325(4)
C11 H11 0.9500
C12 C13 1.471(3)
C12 H12 0.9500
C14 C15 1.483(4)
C14 H14A 0.9900
C14 H14B 0.9900
C15 H15A 0.9800
C15 H15B 0.9800
C15 H15C 0.9800
C16 C17 1.338(4)
C16 H16 0.9500
C17 C18 1.441(4)
C17 H17 0.9500
C18 C19 1.333(4)
C18 H18 0.9500
C19 C20 1.441(4)
C19 H19 0.9500
C20 C21 1.319(4)
C20 H20 0.9500
C21 C22 1.472(4)
C21 H21 0.9500
C23 C24 1.464(8)
C23 H23A 0.9900
C23 H23B 0.9900
C24 H24A 0.9800
C24 H24B 0.9800
C24 H24C 0.9800
S3 O9 1.431(2)
S3 O10 1.444(2)
S3 C31 1.742(3)
S3 C25 1.773(3)
S4 O11 1.435(2)
S4 O12 1.428(3)
S4 C40 1.745(3)
S4 C26 1.781(3)
O13 C37 1.193(3)
O14 C37 1.342(3)
O14 C38 1.438(3)
O15 C46 1.196(4)
O16 C46 1.339(4)
O16 C47 1.458(4)
C25 C30 1.389(4)
C25 C26 1.404(3)
C26 C27 1.391(4)
C27 C28 1.370(4)
C27 H27 0.9500
C28 C29 1.346(5)
C28 H28 0.9500
C29 C30 1.394(5)
C29 H29 0.9500
C30 H30 0.9500
C31 C32 1.335(4)
C31 H31 0.9500
C32 C33 1.437(4)
C32 H32 0.9500
C33 C34 1.333(4)
C33 H33 0.9500
C34 C35 1.438(3)
C34 H34 0.9500
C35 C36 1.329(3)
C35 H35 0.9500
C36 C37 1.461(4)
C36 H36 0.9500
C38 C39 1.487(4)
C38 H38A 0.9900
C38 H38B 0.9900
C39 H39A 0.9800
C39 H39B 0.9800
C39 H39C 0.9800
C40 C41 1.334(4)
C40 H40 0.9500
C41 C42 1.440(4)
C41 H41 0.9500
C42 C43 1.335(4)
C42 H42 0.9500
C43 C44 1.438(4)
C43 H43 0.9500
C44 C45 1.319(4)
C44 H44 0.9500
C45 C46 1.478(4)
C45 H45 0.9500
C47 C48 1.460(6)
C47 H47A 0.9900
C47 H47B 0.9900
C48 H48A 0.9800
C48 H48B 0.9800
C48 H48C 0.9800
